data_4339366
loop_
_publ_author_name
'Mora, Guilhem'
'van Zutphen, Steven'
'Klemps, Christian'
'Ricard, Louis'
'Jean, Yves'
'Le Floch, Pascal'

_publ_section_title
;
 Synthesis, X-ray, and electronic structures of a new nickel dibromide
 complex. Activity in the regioselective catalyzed dimerization of
 ethylene into 1-butene.
;
_journal_issue 24
_journal_name_full 'Inorganic chemistry'
_journal_page_first 10365
_journal_page_last 10371
_journal_paper_doi 10.1021/ic701529a
_journal_volume 46
_journal_year 2007
_chemical_formula_sum 'C43 H37 Br2 Cl Ni O P2'
_chemical_formula_weight 885.65
_chemical_name_systematic
; 
 ? 
;
_space_group_IT_number 2
_symmetry_cell_setting triclinic
_symmetry_space_group_name_Hall '-P 1'
_symmetry_space_group_name_H-M 'P -1'
_atom_sites_solution_hydrogens geom
_atom_sites_solution_primary direct
_atom_sites_solution_secondary difmap
_audit_creation_method SHELXL-97
_cell_angle_alpha 84.716(1)
_cell_angle_beta 89.498(1)
_cell_angle_gamma 74.856(1)
_cell_formula_units_Z 2
_cell_length_a 9.504(1)
_cell_length_b 10.503(1)
_cell_length_c 19.600(1)
_cell_measurement_reflns_used 4143
_cell_measurement_temperature 150.0(1)
_cell_measurement_theta_max 27.485
_cell_measurement_theta_min 0.998
_cell_volume 1880.3(3)
_computing_structure_refinement 'SHELXL-97 (Sheldrick, 1997)'
_computing_structure_solution 'SHELXS-97 (Sheldrick, 1990)'
_diffrn_ambient_temperature 150.0(1)
_diffrn_measured_fraction_theta_full 0.995
_diffrn_measured_fraction_theta_max 0.995
_diffrn_measurement_device_type KappaCCD
_diffrn_measurement_method 'phi and omega scans'
_diffrn_radiation_monochromator graphite
_diffrn_radiation_source 'fine-focus sealed tube'
_diffrn_radiation_type MoK\a
_diffrn_radiation_wavelength 0.71069
_diffrn_reflns_av_R_equivalents 0.0414
_diffrn_reflns_av_sigmaI/netI 0.0840
_diffrn_reflns_limit_h_max 11
_diffrn_reflns_limit_h_min -10
_diffrn_reflns_limit_k_max 12
_diffrn_reflns_limit_k_min -12
_diffrn_reflns_limit_l_max 21
_diffrn_reflns_limit_l_min -24
_diffrn_reflns_number 17225
_diffrn_reflns_theta_full 26.02
_diffrn_reflns_theta_max 26.02
_diffrn_reflns_theta_min 3.13
_exptl_absorpt_coefficient_mu 2.831
_exptl_absorpt_correction_T_max 0.8952
_exptl_absorpt_correction_T_min 0.6297
_exptl_absorpt_correction_type multi-scan
_exptl_crystal_colour Green
_exptl_crystal_density_diffrn 1.564
_exptl_crystal_density_method 'not measured'
_exptl_crystal_description Plate
_exptl_crystal_F_000 896
_exptl_crystal_size_max 0.18
_exptl_crystal_size_mid 0.08
_exptl_crystal_size_min 0.04
_refine_diff_density_max 0.902
_refine_diff_density_min -1.025
_refine_diff_density_rms 0.090
_refine_ls_extinction_method none
_refine_ls_goodness_of_fit_ref 0.975
_refine_ls_hydrogen_treatment constr
_refine_ls_matrix_type full
_refine_ls_number_parameters 475
_refine_ls_number_reflns 7367
_refine_ls_number_restraints 0
_refine_ls_restrained_S_all 0.975
_refine_ls_R_factor_all 0.0808
_refine_ls_R_factor_gt 0.0409
_refine_ls_shift/su_max 0.002
_refine_ls_shift/su_mean 0.000
_refine_ls_structure_factor_coef Fsqd
_refine_ls_weighting_details 'calc w=1/[\s^2^(Fo^2^)+(0.0351P)^2^+0.0000P] where P=(Fo^2^+2Fc^2^)/3'
_refine_ls_weighting_scheme calc
_refine_ls_wR_factor_gt 0.0811
_refine_ls_wR_factor_ref 0.0921
_reflns_number_gt 4859
_reflns_number_total 7367
_reflns_threshold_expression >2sigma(I)
_cod_data_source_file ic701529a-file003.cif
_cod_data_source_block ckl-108a
_cod_depositor_comments
;
The following automatic conversions were performed:

'_symmetry_cell_setting' value 'Triclinic' changed to 'triclinic'
according to
/usr/data/users/saulius/automatic-downloads/retrospective/ACS/lib/dictionaries/cif_core.dic
dictionary named 'cif_core.dic' version 2.4.2 from 2011-04-26.

Automatic conversion script
Id: cif_fix_values 2281 2013-09-26 08:29:07Z andrius 
;
_cod_original_sg_symbol_H-M 'P-1     '
_cod_database_code 4339366

loop_
_symmetry_equiv_pos_as_xyz
'x, y, z'
'-x, -y, -z'

loop_
_atom_site_label
_atom_site_type_symbol
_atom_site_fract_x
_atom_site_fract_y
_atom_site_fract_z
_atom_site_U_iso_or_equiv
_atom_site_adp_type
_atom_site_occupancy
_atom_site_symmetry_multiplicity
_atom_site_calc_flag
_atom_site_refinement_flags
_atom_site_disorder_assembly
_atom_site_disorder_group
Br1 Br 1.27585(4) 0.42546(3) 0.304281(19) 0.03467(12) Uani 1 1 d . . .
Br2 Br 1.22363(4) 0.28699(4) 0.11230(2) 0.03802(13) Uani 1 1 d . . .
Ni1 Ni 1.14402(5) 0.36361(4) 0.21812(2) 0.02450(13) Uani 1 1 d . . .
P1 P 1.05200(10) 0.19910(8) 0.27591(5) 0.0247(2) Uani 1 1 d . . .
P2 P 0.94958(10) 0.54688(8) 0.18948(5) 0.0239(2) Uani 1 1 d . . .
O1 O 0.8621(3) 0.43461(19) 0.31387(11) 0.0236(6) Uani 1 1 d . . .
C1 C 0.9065(4) 0.3526(3) 0.37378(17) 0.0225(8) Uani 1 1 d . . .
C2 C 0.9982(4) 0.2291(3) 0.36394(18) 0.0253(8) Uani 1 1 d . . .
C3 C 1.0464(4) 0.1442(3) 0.42224(18) 0.0277(9) Uani 1 1 d . . .
H3 H 1.1099 0.0589 0.4182 0.033 Uiso 1 1 calc R . .
C4 C 1.0023(4) 0.1831(3) 0.48635(19) 0.0314(9) Uani 1 1 d . . .
H4 H 1.0359 0.1240 0.5260 0.038 Uiso 1 1 calc R . .
C5 C 0.9093(4) 0.3076(3) 0.49356(18) 0.0279(9) Uani 1 1 d . . .
H5 H 0.8806 0.3327 0.5380 0.033 Uiso 1 1 calc R . .
C6 C 0.8580(4) 0.3957(3) 0.43639(17) 0.0229(8) Uani 1 1 d . . .
C7 C 0.7483(4) 0.5309(3) 0.43686(17) 0.0259(9) Uani 1 1 d . . .
C8 C 0.7899(4) 0.6221(3) 0.37971(18) 0.0242(8) Uani 1 1 d . . .
C9 C 0.7691(4) 0.7593(3) 0.37983(18) 0.0273(9) Uani 1 1 d . . .
H9 H 0.7344 0.8011 0.4199 0.033 Uiso 1 1 calc R . .
C10 C 0.7982(4) 0.8341(3) 0.32265(19) 0.0302(9) Uani 1 1 d . . .
H10 H 0.7806 0.9272 0.3237 0.036 Uiso 1 1 calc R . .
C11 C 0.8525(4) 0.7771(3) 0.26370(18) 0.0267(9) Uani 1 1 d . . .
H11 H 0.8733 0.8302 0.2250 0.032 Uiso 1 1 calc R . .
C12 C 0.8764(4) 0.6401(3) 0.26177(18) 0.0253(9) Uani 1 1 d . . .
C13 C 0.8428(4) 0.5695(3) 0.31979(18) 0.0228(8) Uani 1 1 d . . .
C14 C 0.5972(4) 0.5134(3) 0.41822(19) 0.0286(9) Uani 1 1 d . . .
H14A H 0.5240 0.5986 0.4182 0.043 Uiso 1 1 calc R . .
H14B H 0.5714 0.4489 0.4520 0.043 Uiso 1 1 calc R . .
H14C H 0.6005 0.4816 0.3726 0.043 Uiso 1 1 calc R . .
C15 C 0.7421(4) 0.5856(3) 0.50645(18) 0.0331(9) Uani 1 1 d . . .
H15A H 0.8392 0.5923 0.5192 0.050 Uiso 1 1 calc R . .
H15B H 0.7098 0.5261 0.5409 0.050 Uiso 1 1 calc R . .
H15C H 0.6733 0.6736 0.5040 0.050 Uiso 1 1 calc R . .
C16 C 1.1825(4) 0.0369(3) 0.28291(18) 0.0266(9) Uani 1 1 d . . .
C17 C 1.1401(4) -0.0755(3) 0.30950(18) 0.0295(9) Uani 1 1 d . . .
H17 H 1.0434 -0.0669 0.3251 0.035 Uiso 1 1 calc R . .
C18 C 1.2391(5) -0.1997(3) 0.31316(19) 0.0355(10) Uani 1 1 d . . .
H18 H 1.2112 -0.2758 0.3322 0.043 Uiso 1 1 calc R . .
C19 C 1.3781(5) -0.2114(4) 0.2888(2) 0.0403(11) Uani 1 1 d . . .
H19 H 1.4453 -0.2964 0.2909 0.048 Uiso 1 1 calc R . .
C20 C 1.4214(4) -0.1022(4) 0.2616(2) 0.0412(11) Uani 1 1 d . . .
H20 H 1.5174 -0.1119 0.2450 0.049 Uiso 1 1 calc R . .
C21 C 1.3228(4) 0.0226(3) 0.25885(19) 0.0325(9) Uani 1 1 d . . .
H21 H 1.3521 0.0983 0.2403 0.039 Uiso 1 1 calc R . .
C22 C 0.8953(4) 0.1663(3) 0.23512(17) 0.0238(8) Uani 1 1 d . . .
C23 C 0.7521(4) 0.2149(3) 0.2571(2) 0.0317(9) Uani 1 1 d . . .
H23 H 0.7340 0.2638 0.2961 0.038 Uiso 1 1 calc R . .
C24 C 0.6373(4) 0.1918(3) 0.2220(2) 0.0361(10) Uani 1 1 d . . .
H24 H 0.5404 0.2259 0.2368 0.043 Uiso 1 1 calc R . .
C25 C 0.6612(4) 0.1200(4) 0.1657(2) 0.0372(10) Uani 1 1 d . . .
H25 H 0.5817 0.1031 0.1424 0.045 Uiso 1 1 calc R . .
C26 C 0.8024(4) 0.0726(3) 0.14330(19) 0.0324(9) Uani 1 1 d . . .
H26 H 0.8198 0.0232 0.1044 0.039 Uiso 1 1 calc R . .
C27 C 0.9178(4) 0.0968(3) 0.17737(18) 0.0292(9) Uani 1 1 d . . .
H27 H 1.0139 0.0656 0.1611 0.035 Uiso 1 1 calc R . .
C28 C 1.0107(4) 0.6661(3) 0.13174(17) 0.0240(8) Uani 1 1 d . . .
C29 C 1.1275(4) 0.7102(3) 0.15414(19) 0.0302(9) Uani 1 1 d . . .
H29 H 1.1710 0.6772 0.1979 0.036 Uiso 1 1 calc R . .
C30 C 1.1800(4) 0.8008(3) 0.1135(2) 0.0341(10) Uani 1 1 d . . .
H30 H 1.2582 0.8313 0.1297 0.041 Uiso 1 1 calc R . .
C31 C 1.1190(4) 0.8475(3) 0.0492(2) 0.0345(10) Uani 1 1 d . . .
H31 H 1.1548 0.9105 0.0212 0.041 Uiso 1 1 calc R . .
C32 C 1.0053(4) 0.8019(3) 0.02603(19) 0.0337(10) Uani 1 1 d . . .
H32 H 0.9647 0.8324 -0.0185 0.040 Uiso 1 1 calc R . .
C33 C 0.9506(4) 0.7127(3) 0.06689(18) 0.0287(9) Uani 1 1 d . . .
H33 H 0.8718 0.6830 0.0508 0.034 Uiso 1 1 calc R . .
C34 C 0.7922(4) 0.5162(3) 0.14932(18) 0.0258(9) Uani 1 1 d . . .
C35 C 0.6521(4) 0.5630(4) 0.1738(2) 0.0375(10) Uani 1 1 d . . .
H35 H 0.6368 0.6158 0.2114 0.045 Uiso 1 1 calc R . .
C36 C 0.5359(4) 0.5335(4) 0.1440(2) 0.0423(11) Uani 1 1 d . . .
H36 H 0.4413 0.5641 0.1621 0.051 Uiso 1 1 calc R . .
C37 C 0.5541(5) 0.4605(4) 0.0885(2) 0.0398(10) Uani 1 1 d . . .
H37 H 0.4731 0.4410 0.0678 0.048 Uiso 1 1 calc R . .
C38 C 0.6930(4) 0.4159(4) 0.0632(2) 0.0397(10) Uani 1 1 d . . .
H38 H 0.7070 0.3667 0.0242 0.048 Uiso 1 1 calc R . .
C39 C 0.8110(4) 0.4419(3) 0.09362(19) 0.0329(9) Uani 1 1 d . . .
H39 H 0.9059 0.4087 0.0763 0.039 Uiso 1 1 calc R . .
C40 C 0.4211(14) 0.0228(14) 0.0073(9) 0.1191(15) Uani 0.50 1 d P A 1
H40A H 0.3670 -0.0170 -0.0239 0.143 Uiso 0.50 1 calc PR A 1
H40B H 0.3506 0.0705 0.0397 0.143 Uiso 0.50 1 calc PR A 1
Cl1 Cl 0.5608(8) -0.1120(9) 0.0564(5) 0.1191(15) Uani 0.50 1 d P . 1
Cl2 Cl 0.4908(8) 0.1263(9) -0.0364(5) 0.1191(15) Uani 0.50 1 d P . 1
C41 C 0.3861(13) -0.1251(13) 0.5534(5) 0.046(8) Uani 0.50 1 d P B 1
H41A H 0.4434 -0.1693 0.5942 0.069 Uiso 0.50 1 calc PR B 1
H41B H 0.3728 -0.1917 0.5240 0.069 Uiso 0.50 1 calc PR B 1
H41C H 0.2907 -0.0728 0.5672 0.069 Uiso 0.50 1 calc PR B 1
C42 C 0.4653(8) -0.0349(6) 0.5145(5) 0.046(3) Uani 0.50 1 d PG . 1
C43 C 0.5555(8) 0.0204(7) 0.5510(3) 0.044(6) Uani 0.50 1 d PG . 1
H43 H 0.5682 -0.0009 0.5991 0.052 Uiso 0.50 1 calc PR . 1
C44 C 0.6271(7) 0.1068(7) 0.5172(5) 0.053(3) Uani 0.50 1 d PG . 1
H44 H 0.6888 0.1446 0.5421 0.063 Uiso 0.50 1 calc PR . 1
C45 C 0.6085(9) 0.1380(6) 0.4468(5) 0.078(12) Uani 0.50 1 d PG . 1
H45 H 0.6575 0.1970 0.4236 0.093 Uiso 0.50 1 calc PR . 1
C46 C 0.5183(9) 0.0827(8) 0.4103(3) 0.054(3) Uani 0.50 1 d PG . 1
H46 H 0.5055 0.1040 0.3622 0.064 Uiso 0.50 1 calc PR . 1
C47 C 0.4466(7) -0.0037(7) 0.4441(4) 0.053(7) Uani 0.50 1 d PG . 1
H47 H 0.3849 -0.0415 0.4192 0.063 Uiso 0.50 1 calc PR . 1

loop_
_atom_site_aniso_label
_atom_site_aniso_U_11
_atom_site_aniso_U_22
_atom_site_aniso_U_33
_atom_site_aniso_U_23
_atom_site_aniso_U_13
_atom_site_aniso_U_12
Br1 0.0396(3) 0.0368(2) 0.0296(2) -0.00563(16) -0.00399(18) -0.01256(18)
Br2 0.0348(3) 0.0508(2) 0.0288(2) -0.01202(18) 0.00514(18) -0.00911(19)
Ni1 0.0237(3) 0.0252(2) 0.0249(3) -0.00255(18) 0.0024(2) -0.0070(2)
P1 0.0242(6) 0.0226(5) 0.0275(6) -0.0034(4) 0.0033(4) -0.0063(4)
P2 0.0253(6) 0.0238(5) 0.0220(5) -0.0015(4) 0.0030(4) -0.0058(4)
O1 0.0308(15) 0.0207(12) 0.0194(13) -0.0012(9) 0.0014(11) -0.0069(10)
C1 0.025(2) 0.0224(18) 0.022(2) 0.0015(14) -0.0003(16) -0.0115(16)
C2 0.026(2) 0.0240(18) 0.028(2) -0.0017(15) 0.0002(17) -0.0100(16)
C3 0.025(2) 0.0244(18) 0.033(2) 0.0000(16) -0.0002(18) -0.0060(16)
C4 0.038(2) 0.031(2) 0.027(2) 0.0065(16) -0.0072(18) -0.0143(18)
C5 0.028(2) 0.036(2) 0.022(2) -0.0018(16) 0.0035(17) -0.0128(17)
C6 0.021(2) 0.0273(18) 0.023(2) -0.0013(15) 0.0038(16) -0.0104(15)
C7 0.029(2) 0.0271(19) 0.022(2) -0.0033(15) 0.0069(17) -0.0077(16)
C8 0.020(2) 0.0266(19) 0.025(2) -0.0039(15) 0.0013(16) -0.0055(16)
C9 0.024(2) 0.031(2) 0.025(2) -0.0083(16) 0.0037(17) -0.0022(16)
C10 0.031(2) 0.0229(18) 0.037(2) -0.0027(16) 0.0011(19) -0.0072(17)
C11 0.024(2) 0.0259(19) 0.031(2) 0.0008(15) 0.0018(17) -0.0084(16)
C12 0.022(2) 0.0229(18) 0.028(2) -0.0031(15) -0.0001(17) -0.0014(15)
C13 0.022(2) 0.0200(17) 0.026(2) -0.0034(14) 0.0026(16) -0.0051(15)
C14 0.024(2) 0.035(2) 0.028(2) -0.0050(16) 0.0040(17) -0.0075(17)
C15 0.037(2) 0.038(2) 0.026(2) -0.0063(16) 0.0054(18) -0.0122(18)
C16 0.026(2) 0.0269(19) 0.027(2) -0.0057(15) -0.0014(17) -0.0055(16)
C17 0.030(2) 0.028(2) 0.030(2) -0.0053(16) 0.0004(18) -0.0052(17)
C18 0.048(3) 0.026(2) 0.031(2) -0.0015(16) -0.001(2) -0.0081(19)
C19 0.043(3) 0.035(2) 0.035(2) -0.0059(18) -0.003(2) 0.007(2)
C20 0.027(2) 0.050(3) 0.039(3) -0.004(2) 0.003(2) 0.002(2)
C21 0.028(2) 0.035(2) 0.033(2) -0.0044(17) -0.0026(19) -0.0058(18)
C22 0.027(2) 0.0207(17) 0.024(2) -0.0010(14) 0.0016(17) -0.0068(15)
C23 0.029(2) 0.0273(19) 0.040(2) -0.0079(16) 0.0039(19) -0.0068(17)
C24 0.027(2) 0.029(2) 0.053(3) -0.0079(18) 0.004(2) -0.0085(17)
C25 0.035(3) 0.041(2) 0.039(3) 0.0002(18) -0.008(2) -0.018(2)
C26 0.039(3) 0.032(2) 0.028(2) -0.0026(16) -0.0035(19) -0.0105(18)
C27 0.032(2) 0.0274(19) 0.028(2) 0.0002(16) 0.0031(18) -0.0091(17)
C28 0.025(2) 0.0232(18) 0.023(2) -0.0022(15) 0.0036(17) -0.0049(16)
C29 0.034(2) 0.0306(19) 0.025(2) 0.0016(16) -0.0002(18) -0.0085(18)
C30 0.032(2) 0.0277(19) 0.045(3) -0.0037(18) 0.005(2) -0.0118(18)
C31 0.042(3) 0.030(2) 0.033(3) 0.0031(17) 0.011(2) -0.0144(19)
C32 0.047(3) 0.033(2) 0.019(2) 0.0023(16) 0.0023(19) -0.0100(19)
C33 0.027(2) 0.032(2) 0.026(2) -0.0048(16) 0.0008(18) -0.0066(17)
C34 0.025(2) 0.0254(18) 0.027(2) 0.0007(15) -0.0003(17) -0.0061(16)
C35 0.031(3) 0.048(2) 0.033(2) -0.0065(18) 0.004(2) -0.010(2)
C36 0.024(2) 0.060(3) 0.041(3) 0.003(2) 0.000(2) -0.010(2)
C37 0.036(3) 0.041(2) 0.046(3) 0.0025(19) -0.011(2) -0.019(2)
C38 0.038(3) 0.042(2) 0.041(3) -0.0118(19) -0.007(2) -0.011(2)
C39 0.024(2) 0.035(2) 0.039(2) -0.0071(17) 0.0010(19) -0.0060(17)
C40 0.084(4) 0.123(2) 0.156(5) -0.040(3) 0.009(3) -0.030(3)
Cl1 0.084(4) 0.123(2) 0.156(5) -0.040(3) 0.009(3) -0.030(3)
Cl2 0.084(4) 0.123(2) 0.156(5) -0.040(3) 0.009(3) -0.030(3)
C41 0.057(18) 0.043(9) 0.030(11) 0.002(7) 0.024(10) -0.003(10)
C42 0.031(6) 0.031(5) 0.074(8) -0.012(5) 0.028(5) -0.002(4)
C43 0.033(13) 0.036(7) 0.053(13) 0.006(7) 0.006(10) 0.003(8)
C44 0.041(6) 0.051(5) 0.060(7) -0.008(5) -0.021(5) 0.002(5)
C45 0.056(19) 0.043(12) 0.14(3) -0.024(12) 0.001(15) -0.022(11)
C46 0.057(7) 0.053(6) 0.046(7) 0.000(5) -0.001(6) -0.007(5)
C47 0.042(15) 0.067(10) 0.050(12) -0.045(8) -0.019(10) -0.002(9)

loop_
_atom_type_symbol
_atom_type_description
_atom_type_scat_dispersion_real
_atom_type_scat_dispersion_imag
_atom_type_scat_source
C C 0.0033 0.0016 'International Tables Vol C Tables 4.2.6.8 and 6.1.1.4'
H H 0.0000 0.0000 'International Tables Vol C Tables 4.2.6.8 and 6.1.1.4'
Br Br -0.2901 2.4595 'International Tables Vol C Tables 4.2.6.8 and 6.1.1.4'
Cl Cl 0.1484 0.1585 'International Tables Vol C Tables 4.2.6.8 and 6.1.1.4'
Ni Ni 0.3393 1.1124 'International Tables Vol C Tables 4.2.6.8 and 6.1.1.4'
O O 0.0106 0.0060 'International Tables Vol C Tables 4.2.6.8 and 6.1.1.4'
P P 0.1023 0.0942 'International Tables Vol C Tables 4.2.6.8 and 6.1.1.4'

loop_
_geom_angle_atom_site_label_1
_geom_angle_atom_site_label_2
_geom_angle_atom_site_label_3
_geom_angle
_geom_angle_site_symmetry_1
_geom_angle_site_symmetry_3
P2 Ni1 P1 108.00(4) . .
P2 Ni1 Br2 103.93(3) . .
P1 Ni1 Br2 106.02(3) . .
P2 Ni1 Br1 105.58(3) . .
P1 Ni1 Br1 102.88(3) . .
Br2 Ni1 Br1 129.20(3) . .
C16 P1 C22 102.31(16) . .
C16 P1 C2 104.86(16) . .
C22 P1 C2 105.69(16) . .
C16 P1 Ni1 112.94(13) . .
C22 P1 Ni1 115.46(11) . .
C2 P1 Ni1 114.33(11) . .
C34 P2 C28 107.10(16) . .
C34 P2 C12 104.71(16) . .
C28 P2 C12 103.73(15) . .
C34 P2 Ni1 116.65(11) . .
C28 P2 Ni1 109.53(11) . .
C12 P2 Ni1 114.12(11) . .
C1 O1 C13 115.0(2) . .
C6 C1 O1 120.1(3) . .
C6 C1 C2 125.3(3) . .
O1 C1 C2 114.5(3) . .
C3 C2 C1 116.7(3) . .
C3 C2 P1 126.5(3) . .
C1 C2 P1 116.7(2) . .
C4 C3 C2 120.2(3) . .
C4 C3 H3 119.9 . .
C2 C3 H3 119.9 . .
C3 C4 C5 121.0(3) . .
C3 C4 H4 119.5 . .
C5 C4 H4 119.5 . .
C6 C5 C4 120.6(3) . .
C6 C5 H5 119.7 . .
C4 C5 H5 119.7 . .
C1 C6 C5 116.1(3) . .
C1 C6 C7 118.0(3) . .
C5 C6 C7 125.8(3) . .
C15 C7 C8 112.5(3) . .
C15 C7 C6 112.2(3) . .
C8 C7 C6 107.2(3) . .
C15 C7 C14 109.7(3) . .
C8 C7 C14 107.7(3) . .
C6 C7 C14 107.4(3) . .
C13 C8 C9 115.6(3) . .
C13 C8 C7 118.3(3) . .
C9 C8 C7 125.9(3) . .
C10 C9 C8 120.9(3) . .
C10 C9 H9 119.5 . .
C8 C9 H9 119.5 . .
C9 C10 C11 121.6(3) . .
C9 C10 H10 119.2 . .
C11 C10 H10 119.2 . .
C10 C11 C12 119.2(3) . .
C10 C11 H11 120.4 . .
C12 C11 H11 120.4 . .
C13 C12 C11 117.1(3) . .
C13 C12 P2 117.3(2) . .
C11 C12 P2 125.6(3) . .
C8 C13 C12 125.5(3) . .
C8 C13 O1 119.8(3) . .
C12 C13 O1 114.7(3) . .
C7 C14 H14A 109.5 . .
C7 C14 H14B 109.5 . .
H14A C14 H14B 109.5 . .
C7 C14 H14C 109.5 . .
H14A C14 H14C 109.5 . .
H14B C14 H14C 109.5 . .
C7 C15 H15A 109.5 . .
C7 C15 H15B 109.5 . .
H15A C15 H15B 109.5 . .
C7 C15 H15C 109.5 . .
H15A C15 H15C 109.5 . .
H15B C15 H15C 109.5 . .
C21 C16 C17 119.3(3) . .
C21 C16 P1 120.3(3) . .
C17 C16 P1 120.4(3) . .
C18 C17 C16 120.2(4) . .
C18 C17 H17 119.9 . .
C16 C17 H17 119.9 . .
C19 C18 C17 119.4(4) . .
C19 C18 H18 120.3 . .
C17 C18 H18 120.3 . .
C20 C19 C18 121.3(3) . .
C20 C19 H19 119.3 . .
C18 C19 H19 119.3 . .
C19 C20 C21 119.3(4) . .
C19 C20 H20 120.3 . .
C21 C20 H20 120.3 . .
C16 C21 C20 120.5(4) . .
C16 C21 H21 119.8 . .
C20 C21 H21 119.8 . .
C27 C22 C23 118.5(4) . .
C27 C22 P1 118.5(3) . .
C23 C22 P1 122.8(3) . .
C24 C23 C22 120.0(3) . .
C24 C23 H23 120.0 . .
C22 C23 H23 120.0 . .
C25 C24 C23 120.9(4) . .
C25 C24 H24 119.6 . .
C23 C24 H24 119.6 . .
C24 C25 C26 119.4(4) . .
C24 C25 H25 120.3 . .
C26 C25 H25 120.3 . .
C27 C26 C25 120.2(3) . .
C27 C26 H26 119.9 . .
C25 C26 H26 119.9 . .
C26 C27 C22 120.9(3) . .
C26 C27 H27 119.5 . .
C22 C27 H27 119.5 . .
C33 C28 C29 119.0(3) . .
C33 C28 P2 123.9(3) . .
C29 C28 P2 117.1(3) . .
C30 C29 C28 120.7(4) . .
C30 C29 H29 119.7 . .
C28 C29 H29 119.7 . .
C29 C30 C31 120.1(4) . .
C29 C30 H30 120.0 . .
C31 C30 H30 120.0 . .
C30 C31 C32 119.5(4) . .
C30 C31 H31 120.2 . .
C32 C31 H31 120.2 . .
C33 C32 C31 120.7(4) . .
C33 C32 H32 119.7 . .
C31 C32 H32 119.7 . .
C32 C33 C28 120.0(4) . .
C32 C33 H33 120.0 . .
C28 C33 H33 120.0 . .
C39 C34 C35 118.6(4) . .
C39 C34 P2 119.5(3) . .
C35 C34 P2 121.8(3) . .
C36 C35 C34 120.4(4) . .
C36 C35 H35 119.8 . .
C34 C35 H35 119.8 . .
C35 C36 C37 121.1(4) . .
C35 C36 H36 119.5 . .
C37 C36 H36 119.5 . .
C36 C37 C38 118.6(4) . .
C36 C37 H37 120.7 . .
C38 C37 H37 120.7 . .
C39 C38 C37 120.9(4) . .
C39 C38 H38 119.6 . .
C37 C38 H38 119.6 . .
C38 C39 C34 120.3(3) . .
C38 C39 H39 119.8 . .
C34 C39 H39 119.8 . .
Cl2 C40 Cl1 112.7(8) . .
Cl2 C40 H40A 109.1 . .
Cl1 C40 H40A 109.1 . .
Cl2 C40 H40B 109.1 . .
Cl1 C40 H40B 109.1 . .
H40A C40 H40B 107.8 . .
Cl2 Cl1 C40 83(2) 2_655 2_655
Cl2 Cl1 C40 59.1(16) 2_655 .
C40 Cl1 C40 50.7(9) 2_655 .
Cl1 Cl2 C40 71.7(18) 2_655 .
Cl1 Cl2 C40 99.7(17) 2_655 2_655
C40 Cl2 C40 54.9(9) . 2_655
C42 C42 C43 67.4(10) 2_656 2_656
C42 C42 C47 66.1(9) 2_656 2_656
C43 C42 C47 133.4(9) 2_656 2_656
C42 C42 C43 59.0(7) 2_656 .
C43 C42 C43 126.4(7) 2_656 .
C47 C42 C43 7.9(6) 2_656 .
C42 C42 C47 61.1(7) 2_656 .
C43 C42 C47 7.3(6) 2_656 .
C47 C42 C47 127.2(6) 2_656 .
C43 C42 C47 120.0 . .
C42 C42 C44 127.2(16) 2_656 2_656
C43 C42 C44 60.0(8) 2_656 2_656
C47 C42 C44 164.9(12) 2_656 2_656
C43 C42 C44 172.9(11) . 2_656
C47 C42 C44 66.6(11) . 2_656
C42 C42 C41 176.7(13) 2_656 .
C43 C42 C41 115.1(7) 2_656 .
C47 C42 C41 111.2(8) 2_656 .
C43 C42 C41 118.4(8) . .
C47 C42 C41 121.6(8) . .
C44 C42 C41 55.2(6) 2_656 .
C42 C42 C46 124.2(16) 2_656 2_656
C43 C42 C46 166.5(10) 2_656 2_656
C47 C42 C46 58.2(8) 2_656 2_656
C43 C42 C46 65.6(10) . 2_656
C47 C42 C46 173.8(9) . 2_656
C44 C42 C46 107.7(7) 2_656 2_656
C41 C42 C46 53.0(6) . 2_656
C42 C42 C45 173.6(14) 2_656 2_656
C43 C42 C45 114.1(11) 2_656 2_656
C47 C42 C45 111.7(11) 2_656 2_656
C43 C42 C45 119.2(12) . 2_656
C47 C42 C45 120.8(12) . 2_656
C44 C42 C45 54.2(4) 2_656 2_656
C41 C42 C45 4.3(5) . 2_656
C46 C42 C45 53.6(5) 2_656 2_656
C44 C43 C42 120.0 . .
C44 C43 H43 120.0 . .
C42 C43 H43 120.0 . .
C45 C44 C43 120.0 . .
C45 C44 H44 120.0 . .
C43 C44 H44 120.0 . .
C44 C45 C46 120.0 . .
C44 C45 H45 120.0 . .
C46 C45 H45 120.0 . .
C47 C46 C45 120.0 . .
C47 C46 H46 120.0 . .
C45 C46 H46 120.0 . .
C46 C47 C42 120.0 . .
C46 C47 H47 120.0 . .
C42 C47 H47 120.0 . .

loop_
_geom_bond_atom_site_label_1
_geom_bond_atom_site_label_2
_geom_bond_distance
_geom_bond_site_symmetry_2
Br1 Ni1 2.3468(6) .
Br2 Ni1 2.3418(5) .
Ni1 P2 2.3229(9) .
Ni1 P1 2.3334(11) .
P1 C16 1.820(3) .
P1 C22 1.821(4) .
P1 C2 1.827(4) .
P2 C34 1.811(4) .
P2 C28 1.815(4) .
P2 C12 1.825(3) .
O1 C1 1.389(4) .
O1 C13 1.396(4) .
C1 C6 1.381(4) .
C1 C2 1.390(4) .
C2 C3 1.385(5) .
C3 C4 1.385(5) .
C3 H3 0.9500 .
C4 C5 1.393(4) .
C4 H4 0.9500 .
C5 C6 1.390(5) .
C5 H5 0.9500 .
C6 C7 1.527(4) .
C7 C15 1.523(5) .
C7 C8 1.524(5) .
C7 C14 1.545(5) .
C8 C13 1.379(5) .
C8 C9 1.402(5) .
C9 C10 1.377(5) .
C9 H9 0.9500 .
C10 C11 1.384(5) .
C10 H10 0.9500 .
C11 C12 1.401(4) .
C11 H11 0.9500 .
C12 C13 1.381(5) .
C14 H14A 0.9800 .
C14 H14B 0.9800 .
C14 H14C 0.9800 .
C15 H15A 0.9800 .
C15 H15B 0.9800 .
C15 H15C 0.9800 .
C16 C21 1.386(5) .
C16 C17 1.399(5) .
C17 C18 1.391(4) .
C17 H17 0.9500 .
C18 C19 1.379(6) .
C18 H18 0.9500 .
C19 C20 1.378(6) .
C19 H19 0.9500 .
C20 C21 1.395(5) .
C20 H20 0.9500 .
C21 H21 0.9500 .
C22 C27 1.388(5) .
C22 C23 1.402(5) .
C23 C24 1.380(5) .
C23 H23 0.9500 .
C24 C25 1.377(5) .
C24 H24 0.9500 .
C25 C26 1.387(5) .
C25 H25 0.9500 .
C26 C27 1.379(5) .
C26 H26 0.9500 .
C27 H27 0.9500 .
C28 C33 1.391(5) .
C28 C29 1.397(5) .
C29 C30 1.375(5) .
C29 H29 0.9500 .
C30 C31 1.384(5) .
C30 H30 0.9500 .
C31 C32 1.387(5) .
C31 H31 0.9500 .
C32 C33 1.378(5) .
C32 H32 0.9500 .
C33 H33 0.9500 .
C34 C39 1.383(5) .
C34 C35 1.391(5) .
C35 C36 1.371(6) .
C35 H35 0.9500 .
C36 C37 1.372(5) .
C36 H36 0.9500 .
C37 C38 1.384(6) .
C37 H37 0.9500 .
C38 C39 1.375(5) .
C38 H38 0.9500 .
C39 H39 0.9500 .
C40 Cl2 1.60(2) .
C40 Cl1 1.866(18) .
C40 H40A 0.9900 .
C40 H40B 0.9900 .
Cl1 Cl2 0.684(9) 2_655
Cl1 C40 1.527(19) 2_655
Cl2 Cl1 0.684(9) 2_655
Cl2 C40 1.624(17) 2_655
C41 C42 1.508(10) .
C41 H41A 0.9800 .
C41 H41B 0.9800 .
C41 H41C 0.9800 .
C42 C42 1.211(11) 2_656
C42 C43 1.291(18) 2_656
C42 C47 1.331(18) 2_656
C42 C43 1.3900 .
C42 C47 1.3900 .
C42 C44 1.473(16) 2_656
C42 C46 1.509(17) 2_656
C42 C45 1.573(11) 2_656
C43 C44 1.3900 .
C43 H43 0.9500 .
C44 C45 1.3900 .
C44 H44 0.9500 .
C45 C46 1.3900 .
C45 H45 0.9500 .
C46 C47 1.3900 .
C46 H46 0.9500 .
C47 H47 0.9500 .
